data_7701344
loop_
_publ_author_name
'Kodrin, Ivan'
'Borovina, Mladen'
'\<Smital, Luka'
'Vald\'es-Mart\'inez, Jes\'us'
'Aaker\"oy, Christer B'
'\/Dakovi\'c, Marijana'

_publ_section_title
;
 Exploring and predicting intermolecular binding preferences in
 crystalline Cu(ii) coordination complexes.
;
_journal_name_full 'Dalton transactions (Cambridge, England : 2003)'
_journal_paper_doi 10.1039/c9dt03346g
_journal_year 2019
_chemical_formula_moiety 'C34 H22 Cu F12 N4 O6'
_chemical_formula_sum 'C34 H22 Cu F12 N4 O6'
_chemical_formula_weight 874.09
_space_group_crystal_system monoclinic
_space_group_IT_number 14
_space_group_name_Hall '-P 2ybc'
_space_group_name_H-M_alt 'P 1 21/c 1'
_symmetry_space_group_name_Hall '-P 2ybc'
_symmetry_space_group_name_H-M 'P 1 21/c 1'
_atom_sites_solution_hydrogens geom
_atom_sites_solution_primary dual
_audit_creation_date 2019-07-11
_audit_creation_method
;
Olex2 1.2
(compiled 2018.05.29 svn.r3508 for OlexSys, GUI svn.r5506)
;
_audit_update_record
;
2019-07-23 deposited with the CCDC.    2019-09-30 downloaded from the CCDC.
;
_cell_angle_alpha 90
_cell_angle_beta 103.836(4)
_cell_angle_gamma 90
_cell_formula_units_Z 2
_cell_length_a 11.3294(5)
_cell_length_b 22.7479(6)
_cell_length_c 7.3599(3)
_cell_measurement_reflns_used 3317
_cell_measurement_temperature 296
_cell_measurement_theta_max 29.5670
_cell_measurement_theta_min 3.4860
_cell_volume 1841.76(12)
_computing_cell_refinement 'CrysAlisPro 1.171.39.46 (Rigaku OD, 2018)'
_computing_data_collection 'CrysAlisPro 1.171.39.46 (Rigaku OD, 2018)'
_computing_data_reduction 'CrysAlisPro 1.171.39.46 (Rigaku OD, 2018)'
_computing_molecular_graphics 'Olex2 (Dolomanov et al., 2009)'
_computing_publication_material 'Olex2 (Dolomanov et al., 2009)'
_computing_structure_refinement 'ShelXL (Sheldrick, 2015)'
_computing_structure_solution 'ShelXT (Sheldrick, 2015)'
_diffrn_ambient_temperature 296
_diffrn_detector_area_resol_mean 16.3426
_diffrn_measured_fraction_theta_full 0.999
_diffrn_measured_fraction_theta_max 0.999
_diffrn_measurement_device_type 'Xcalibur, Sapphire3'
_diffrn_measurement_method '\w scans'
_diffrn_radiation_type MoK\a
_diffrn_radiation_wavelength 0.71073
_diffrn_reflns_av_R_equivalents 0.0346
_diffrn_reflns_av_unetI/netI 0.0370
_diffrn_reflns_Laue_measured_fraction_full 0.999
_diffrn_reflns_Laue_measured_fraction_max 0.999
_diffrn_reflns_limit_h_max 13
_diffrn_reflns_limit_h_min -13
_diffrn_reflns_limit_k_max 28
_diffrn_reflns_limit_k_min -26
_diffrn_reflns_limit_l_max 9
_diffrn_reflns_limit_l_min -9
_diffrn_reflns_number 8821
_diffrn_reflns_point_group_measured_fraction_full 0.999
_diffrn_reflns_point_group_measured_fraction_max 0.999
_diffrn_reflns_theta_full 25.242
_diffrn_reflns_theta_max 25.999
_diffrn_reflns_theta_min 3.136
_diffrn_source 'Enhance (Mo) X-ray Source'
_exptl_absorpt_coefficient_mu 0.703
_exptl_absorpt_correction_T_max 1.00000
_exptl_absorpt_correction_T_min 0.80142
_exptl_absorpt_correction_type multi-scan
_exptl_absorpt_process_details
;
CrysAlisPro 1.171.39.46 (Rigaku Oxford Diffraction, 2018)
Empirical absorption correction using spherical harmonics,
 implemented in SCALE3 ABSPACK scaling algorithm.
;
_exptl_crystal_colour green
_exptl_crystal_colour_primary green
_exptl_crystal_density_diffrn 1.576
_exptl_crystal_description block
_exptl_crystal_F_000 878
_exptl_crystal_recrystallization_method 'Re-crystallisation from solvent: EtOH'
_exptl_crystal_size_max 0.31
_exptl_crystal_size_mid 0.23
_exptl_crystal_size_min 0.2
_refine_diff_density_max 0.315
_refine_diff_density_min -0.333
_refine_diff_density_rms 0.046
_refine_ls_extinction_method none
_refine_ls_goodness_of_fit_ref 1.037
_refine_ls_hydrogen_treatment constr
_refine_ls_matrix_type full
_refine_ls_number_parameters 299
_refine_ls_number_reflns 3611
_refine_ls_number_restraints 57
_refine_ls_restrained_S_all 1.058
_refine_ls_R_factor_all 0.0570
_refine_ls_R_factor_gt 0.0431
_refine_ls_shift/su_max 0.000
_refine_ls_shift/su_mean 0.000
_refine_ls_structure_factor_coef Fsqd
_refine_ls_weighting_details 'w=1/[\s^2^(Fo^2^)+(0.0551P)^2^+0.4885P] where P=(Fo^2^+2Fc^2^)/3'
_refine_ls_weighting_scheme calc
_refine_ls_wR_factor_gt 0.1063
_refine_ls_wR_factor_ref 0.1136
_reflns_Friedel_coverage 0.000
_reflns_number_gt 2879
_reflns_number_total 3611
_reflns_threshold_expression 'I > 2\s(I)'
_cod_data_source_file c9dt03346g2.cif
_cod_data_source_block 5a-II
_cod_database_code 7701344
_shelx_shelxl_version_number 2018/3
_shelx_space_group_comment
;
The symmetry employed for this shelxl refinement is uniquely defined
by the following loop, which should always be used as a source of
symmetry information in preference to the above space-group names.
They are only intended as comments.
;
_shelx_estimated_absorpt_t_max 0.872
_shelx_estimated_absorpt_t_min 0.811
_olex2_refinement_description
;
1. Fixed Uiso
 At 1.2 times of:
  All C(H) groups
 At 1.5 times of:
  All O(H) groups
2. Restrained distances
 C5-F4A = C5-F4B = C5-F5A = C5-F5B = C5-F6A = C5-F6B
 1.32 with sigma of 0.005
 F4A-F5A \\sim F4A-F6A \\sim F5A-F6A \\sim F4B-F5B \\sim F4B-F6B \\sim F5B-F6B
 with sigma of 0.04
3. Rigid body (RIGU) restrains
 F5B, F6B, F4B, C5
 with sigma for 1-2 distances of 0.004 and sigma for 1-3 distances of 0.004
 F4A, F5A, F6A, C5
 with sigma for 1-2 distances of 0.004 and sigma for 1-3 distances of 0.004
4. Others
 Sof(O3B)=Sof(H3B)=1-FVAR(1)
 Sof(O3A)=Sof(H3A)=FVAR(1)
 Sof(F6B)=Sof(F4B)=Sof(F5B)=1-FVAR(2)
 Sof(F4A)=Sof(F6A)=Sof(F5A)=FVAR(2)
5.a Aromatic/amide H refined with riding coordinates:
 C10(H10), C9(H9), C7(H7), C6(H6), C3(H3), C17(H17), C13(H13), C15(H15),
 C16(H16), C14(H14)
5.b Idealised tetrahedral OH refined as rotating group:
 O3A(H3A), O3B(H3B)
;

loop_
_space_group_symop_operation_xyz
'x, y, z'
'-x, y+1/2, -z+1/2'
'-x, -y, -z'
'x, -y-1/2, z-1/2'

loop_
_atom_site_label
_atom_site_type_symbol
_atom_site_fract_x
_atom_site_fract_y
_atom_site_fract_z
_atom_site_U_iso_or_equiv
_atom_site_adp_type
_atom_site_occupancy
_atom_site_site_symmetry_order
_atom_site_calc_flag
_atom_site_refinement_flags_posn
_atom_site_refinement_flags_adp
_atom_site_refinement_flags_occupancy
_atom_site_disorder_assembly
_atom_site_disorder_group
Cu1 Cu 0.500000 0.500000 0.500000 0.04720(15) Uani 1 2 d S T P . .
O1 O 0.40324(16) 0.44279(7) 0.6216(3) 0.0619(5) Uani 1 1 d . . . . .
O2 O 0.55688(17) 0.42237(8) 0.3575(2) 0.0630(5) Uani 1 1 d . . . . .
N1 N 0.35257(18) 0.51312(8) 0.2870(3) 0.0499(5) Uani 1 1 d . . . . .
F3 F 0.3705(2) 0.30297(8) 0.7962(3) 0.1069(7) Uani 1 1 d . . . . .
N2 N 0.04158(19) 0.53938(10) -0.3239(3) 0.0617(6) Uani 1 1 d . . . . .
F2 F 0.3986(2) 0.38228(11) 0.9460(3) 0.1270(9) Uani 1 1 d . . . . .
F1 F 0.24088(19) 0.37058(11) 0.7303(4) 0.1301(9) Uani 1 1 d . . . . .
C8 C 0.1648(2) 0.54766(10) -0.0151(3) 0.0510(6) Uani 1 1 d . . . . .
C10 C 0.2470(2) 0.53304(11) 0.3128(3) 0.0545(6) Uani 1 1 d . . . . .
H10 H 0.236385 0.534836 0.434086 0.065 Uiso 1 1 calc R . . . .
C9 C 0.1530(2) 0.55110(12) 0.1674(3) 0.0565(6) Uani 1 1 d . . . . .
H9 H 0.081635 0.565592 0.192076 0.068 Uiso 1 1 calc R . . . .
C12 C 0.0028(2) 0.62431(12) -0.1445(3) 0.0572(6) Uani 1 1 d . . . . .
C7 C 0.2727(2) 0.52452(13) -0.0417(3) 0.0635(7) Uani 1 1 d . . . . .
H7 H 0.284140 0.520245 -0.161968 0.076 Uiso 1 1 calc R . . . .
C2 C 0.4219(2) 0.38832(11) 0.6391(3) 0.0554(6) Uani 1 1 d . . . . .
C4 C 0.5542(2) 0.37238(11) 0.4236(4) 0.0593(6) Uani 1 1 d . . . . .
C11 C 0.0667(2) 0.56950(11) -0.1731(3) 0.0559(6) Uani 1 1 d . . . . .
C6 C 0.3626(3) 0.50793(12) 0.1106(4) 0.0639(7) Uani 1 1 d . . . . .
H6 H 0.434039 0.492297 0.089632 0.077 Uiso 1 1 calc R . . . .
C3 C 0.4915(2) 0.35291(11) 0.5539(4) 0.0662(7) Uani 1 1 d . . . . .
H3 H 0.496969 0.313250 0.585461 0.079 Uiso 1 1 calc R . . . .
C17 C 0.0683(3) 0.67100(13) -0.0501(4) 0.0739(8) Uani 1 1 d . . . . .
H17 H 0.152412 0.668231 -0.010139 0.089 Uiso 1 1 calc R . . . .
C13 C -0.1225(3) 0.62976(15) -0.2042(4) 0.0770(8) Uani 1 1 d . . . . .
H13 H -0.168327 0.599263 -0.269925 0.092 Uiso 1 1 calc R . . . .
C1 C 0.3572(3) 0.36048(13) 0.7779(4) 0.0706(7) Uani 1 1 d . . . . .
O3A O -0.0473(3) 0.56542(17) -0.4742(4) 0.0851(13) Uani 0.638(5) 1 d . . . A 1
H3A H -0.061319 0.543131 -0.564372 0.128 Uiso 0.638(5) 1 calc GR . . A 1
C15 C -0.1128(4) 0.72596(18) -0.0735(5) 0.0999(12) Uani 1 1 d . . . . .
H15 H -0.151852 0.760166 -0.050548 0.120 Uiso 1 1 calc R . . . .
C16 C 0.0104(4) 0.72174(16) -0.0143(5) 0.0944(11) Uani 1 1 d . . . . .
H16 H 0.055310 0.752775 0.049776 0.113 Uiso 1 1 calc R . . . .
C14 C -0.1793(3) 0.68053(18) -0.1660(5) 0.0980(11) Uani 1 1 d . . . . .
H14 H -0.263510 0.683641 -0.203725 0.118 Uiso 1 1 calc R . . . .
C5 C 0.6331(3) 0.32751(13) 0.3543(5) 0.0918(10) Uani 1 1 d D U . . .
O3B O 0.1013(6) 0.4833(3) -0.3216(9) 0.083(2) Uani 0.362(5) 1 d . . . A 2
H3B H 0.081876 0.468443 -0.425988 0.125 Uiso 0.362(5) 1 calc GR . . A 2
F4A F 0.5923(14) 0.3131(7) 0.1791(10) 0.210(9) Uani 0.475(16) 1 d D U . B 1
F6A F 0.7431(6) 0.3482(3) 0.3635(18) 0.130(5) Uani 0.475(16) 1 d D U . B 1
F5A F 0.6495(11) 0.2774(3) 0.4408(17) 0.135(5) Uani 0.475(16) 1 d D U . B 1
F6B F 0.6606(10) 0.3439(3) 0.2001(12) 0.137(4) Uani 0.525(16) 1 d D U . B 2
F4B F 0.5751(11) 0.2787(3) 0.3032(19) 0.167(6) Uani 0.525(16) 1 d D U . B 2
F5B F 0.7298(9) 0.3167(6) 0.4882(13) 0.208(8) Uani 0.525(16) 1 d D U . B 2

loop_
_atom_site_aniso_label
_atom_site_aniso_U_11
_atom_site_aniso_U_22
_atom_site_aniso_U_33
_atom_site_aniso_U_23
_atom_site_aniso_U_13
_atom_site_aniso_U_12
Cu1 0.0607(3) 0.0359(2) 0.0483(2) 0.00461(17) 0.01929(18) 0.00467(17)
O1 0.0758(12) 0.0445(9) 0.0695(11) 0.0066(9) 0.0257(9) 0.0044(8)
O2 0.0806(12) 0.0503(10) 0.0597(10) 0.0044(9) 0.0199(9) 0.0052(8)
N1 0.0610(12) 0.0439(10) 0.0480(11) 0.0018(9) 0.0194(9) 0.0042(9)
F3 0.1427(17) 0.0595(11) 0.1338(17) 0.0235(11) 0.0633(14) -0.0092(11)
N2 0.0654(13) 0.0669(14) 0.0501(12) -0.0072(11) 0.0082(10) 0.0036(11)
F2 0.193(2) 0.1220(18) 0.0711(12) -0.0073(13) 0.0408(14) -0.0587(17)
F1 0.0820(14) 0.149(2) 0.169(2) 0.0579(18) 0.0498(14) 0.0040(13)
C8 0.0615(14) 0.0463(13) 0.0476(12) -0.0037(11) 0.0179(11) -0.0042(11)
C10 0.0636(15) 0.0612(15) 0.0439(12) -0.0026(12) 0.0229(11) -0.0033(12)
C9 0.0548(14) 0.0674(16) 0.0508(13) -0.0021(12) 0.0195(11) -0.0005(12)
C12 0.0658(15) 0.0624(16) 0.0437(12) 0.0012(12) 0.0139(11) 0.0001(12)
C7 0.0780(18) 0.0727(17) 0.0454(13) -0.0024(13) 0.0259(12) 0.0131(14)
C2 0.0597(14) 0.0461(13) 0.0555(14) 0.0066(12) 0.0043(11) -0.0038(11)
C4 0.0694(16) 0.0402(13) 0.0638(15) -0.0063(12) 0.0073(12) 0.0006(11)
C11 0.0604(14) 0.0623(15) 0.0454(13) -0.0041(12) 0.0133(11) -0.0071(12)
C6 0.0728(17) 0.0718(18) 0.0532(14) 0.0010(13) 0.0272(12) 0.0187(13)
C3 0.0814(18) 0.0364(12) 0.0813(18) 0.0029(13) 0.0203(15) -0.0015(12)
C17 0.0766(19) 0.0696(18) 0.0727(18) -0.0123(16) 0.0120(15) 0.0027(15)
C13 0.0720(18) 0.083(2) 0.0697(18) 0.0073(16) 0.0040(14) 0.0013(16)
C1 0.080(2) 0.0581(16) 0.0723(18) 0.0060(15) 0.0153(15) -0.0110(14)
O3A 0.093(2) 0.099(3) 0.0517(18) -0.0063(17) -0.0066(17) 0.014(2)
C15 0.125(3) 0.090(3) 0.085(2) 0.008(2) 0.025(2) 0.045(2)
C16 0.123(3) 0.071(2) 0.083(2) -0.0128(18) 0.011(2) 0.0127(19)
C14 0.083(2) 0.111(3) 0.096(3) 0.019(2) 0.0131(19) 0.035(2)
C5 0.110(3) 0.0612(19) 0.114(3) -0.0057(19) 0.044(2) 0.0131(18)
O3B 0.084(4) 0.084(4) 0.080(4) -0.024(3) 0.016(3) 0.008(3)
F4A 0.282(16) 0.212(17) 0.114(6) -0.076(8) 0.005(7) 0.112(12)
F6A 0.110(5) 0.087(4) 0.220(13) -0.007(5) 0.093(7) 0.014(3)
F5A 0.188(9) 0.064(4) 0.185(11) 0.035(5) 0.104(8) 0.061(4)
F6B 0.187(9) 0.088(4) 0.184(8) -0.013(5) 0.136(8) 0.003(4)
F4B 0.259(11) 0.066(4) 0.225(12) -0.075(6) 0.157(10) -0.048(6)
F5B 0.164(9) 0.213(15) 0.223(8) -0.043(9) 0.002(7) 0.128(10)

loop_
_atom_type_symbol
_atom_type_description
_atom_type_scat_dispersion_real
_atom_type_scat_dispersion_imag
_atom_type_scat_source
C C 0.0033 0.0016 'International Tables Vol C Tables 4.2.6.8 and 6.1.1.4'
H H 0.0000 0.0000 'International Tables Vol C Tables 4.2.6.8 and 6.1.1.4'
Cu Cu 0.3201 1.2651 'International Tables Vol C Tables 4.2.6.8 and 6.1.1.4'
F F 0.0171 0.0103 'International Tables Vol C Tables 4.2.6.8 and 6.1.1.4'
N N 0.0061 0.0033 'International Tables Vol C Tables 4.2.6.8 and 6.1.1.4'
O O 0.0106 0.0060 'International Tables Vol C Tables 4.2.6.8 and 6.1.1.4'

loop_
_geom_angle_atom_site_label_1
_geom_angle_atom_site_label_2
_geom_angle_atom_site_label_3
_geom_angle
_geom_angle_site_symmetry_1
_geom_angle_site_symmetry_3
O1 Cu1 O1 180.0 . 3_666
O1 Cu1 O2 86.97(7) . .
O1 Cu1 O2 86.97(7) 3_666 3_666
O1 Cu1 O2 93.03(7) 3_666 .
O1 Cu1 O2 93.03(7) . 3_666
O2 Cu1 O2 180.0 3_666 .
N1 Cu1 O1 89.80(8) 3_666 .
N1 Cu1 O1 90.20(8) . .
N1 Cu1 O1 89.80(8) . 3_666
N1 Cu1 O1 90.20(8) 3_666 3_666
N1 Cu1 O2 88.26(7) 3_666 .
N1 Cu1 O2 88.26(7) . 3_666
N1 Cu1 O2 91.74(7) . .
N1 Cu1 O2 91.74(7) 3_666 3_666
N1 Cu1 N1 180.0 . 3_666
C2 O1 Cu1 125.32(16) . .
C4 O2 Cu1 120.37(17) . .
C10 N1 Cu1 122.83(16) . .
C10 N1 C6 117.1(2) . .
C6 N1 Cu1 119.64(17) . .
C11 N2 O3A 114.7(2) . .
C11 N2 O3B 117.2(3) . .
C9 C8 C7 116.8(2) . .
C9 C8 C11 120.8(2) . .
C7 C8 C11 122.3(2) . .
N1 C10 C9 122.9(2) . .
C10 C9 C8 120.0(2) . .
C17 C12 C11 119.7(2) . .
C17 C12 C13 118.4(3) . .
C13 C12 C11 121.9(3) . .
C6 C7 C8 119.7(2) . .
O1 C2 C3 129.0(2) . .
O1 C2 C1 112.4(2) . .
C3 C2 C1 118.6(2) . .
O2 C4 C3 128.7(2) . .
O2 C4 C5 114.3(2) . .
C3 C4 C5 117.0(2) . .
N2 C11 C8 118.0(2) . .
N2 C11 C12 124.0(2) . .
C12 C11 C8 117.9(2) . .
N1 C6 C7 123.3(2) . .
C2 C3 C4 124.6(2) . .
C16 C17 C12 121.0(3) . .
C14 C13 C12 120.1(3) . .
F3 C1 C2 114.6(3) . .
F2 C1 F3 105.8(3) . .
F2 C1 C2 110.6(2) . .
F1 C1 F3 106.7(2) . .
F1 C1 F2 107.4(3) . .
F1 C1 C2 111.3(2) . .
C14 C15 C16 120.6(3) . .
C15 C16 C17 119.6(3) . .
C15 C14 C13 120.4(3) . .
F4A C5 C4 113.7(5) . .
F4A C5 F6A 104.3(8) . .
F6A C5 C4 111.5(4) . .
F5A C5 C4 116.8(4) . .
F5A C5 F4A 103.9(6) . .
F5A C5 F6A 105.4(6) . .
F6B C5 C4 112.4(4) . .
F6B C5 F5B 112.2(7) . .
F4B C5 C4 111.9(5) . .
F4B C5 F6B 101.7(5) . .
F4B C5 F5B 109.4(7) . .
F5B C5 C4 109.0(4) . .

loop_
_geom_bond_atom_site_label_1
_geom_bond_atom_site_label_2
_geom_bond_distance
_geom_bond_site_symmetry_2
Cu1 O1 2.0410(17) .
Cu1 O1 2.0410(17) 3_666
Cu1 O2 2.2264(17) .
Cu1 O2 2.2264(17) 3_666
Cu1 N1 2.021(2) 3_666
Cu1 N1 2.021(2) .
O1 C2 1.258(3) .
O2 C4 1.240(3) .
N1 C10 1.334(3) .
N1 C6 1.335(3) .
F3 C1 1.320(3) .
N2 C11 1.277(3) .
N2 O3A 1.434(3) .
N2 O3B 1.442(6) .
F2 C1 1.311(3) .
F1 C1 1.300(3) .
C8 C9 1.383(3) .
C8 C7 1.387(3) .
C8 C11 1.488(3) .
C10 C9 1.380(3) .
C12 C11 1.482(4) .
C12 C17 1.384(4) .
C12 C13 1.388(4) .
C7 C6 1.375(4) .
C2 C3 1.378(4) .
C2 C1 1.530(4) .
C4 C3 1.395(4) .
C4 C5 1.523(4) .
C17 C16 1.384(4) .
C13 C14 1.383(5) .
C15 C16 1.363(5) .
C15 C14 1.361(5) .
C5 F4A 1.303(4) .
C5 F6A 1.320(4) .
C5 F5A 1.298(4) .
C5 F6B 1.301(4) .
C5 F4B 1.299(4) .
C5 F5B 1.310(4) .

loop_
_geom_hbond_atom_site_label_D
_geom_hbond_atom_site_label_H
_geom_hbond_atom_site_label_A
_geom_hbond_distance_DH
_geom_hbond_distance_HA
_geom_hbond_distance_DA
_geom_hbond_angle_DHA
_geom_hbond_site_symmetry_A
_geom_hbond_publ_flag
O3A H3A N2 0.82 2.08 2.818(4) 149.2 3_564 yes
O3B H3B N2 0.82 2.04 2.771(6) 148.9 3_564 yes
